data_7200304
loop_
_publ_author_name
'Konarev, Dmitry V.'
'Khasanov, Salavat S.'
'Otsuka, Akihiro'
'Saito, Gunzi'
'Lyubovskaya, Rimma N.'

_publ_section_title
;
 Ionic fullerene complex
 (DMI+)3&#x00B7;(C60&#x02D9;&#x2212;)&#x00B7;(I&#x2212;)2 with
 2H-hexagonal fullerene packing and 3-D DMI+-I&#x2212; network
;
_journal_issue 5
_journal_name_full CrystEngComm
_journal_page_first 811
_journal_paper_doi 10.1039/b812803k
_journal_volume 11
_journal_year 2009
_chemical_formula_moiety '(C60-), 3(C5 H9 N2 +), 2(I-)'
_chemical_formula_sum 'C75 H27 I2 N6'
_chemical_formula_weight 1265.83
_chemical_name_systematic
;
?
;
_space_group_IT_number 2
_symmetry_cell_setting triclinic
_symmetry_space_group_name_Hall '-P 1'
_symmetry_space_group_name_H-M 'P -1'
_atom_sites_solution_hydrogens geom
_atom_sites_solution_primary direct
_atom_sites_solution_secondary difmap
_audit_creation_method SHELXL-97
_cell_angle_alpha 90.00
_cell_angle_beta 90.00
_cell_angle_gamma 120.00
_cell_formula_units_Z 2
_cell_length_a 13.3617(2)
_cell_length_b 13.3617(2)
_cell_length_c 15.8651(5)
_cell_measurement_reflns_used 6175
_cell_measurement_temperature 100(2)
_cell_measurement_theta_max 32.52
_cell_measurement_theta_min 2.57
_cell_volume 2453.00(9)
_computing_cell_refinement 'SAINT (Bruker, 2004)'
_computing_data_collection 'APEX2 (Bruker, 2004)'
_computing_data_reduction 'SAINT (Bruker, 2004)'
_computing_molecular_graphics 'WinGX (Farrugia, 1999)'
_computing_publication_material 'SHELXL-97 (Sheldrick, 1997)'
_computing_structure_refinement 'SHELXL-97 (Sheldrick, 1997)'
_computing_structure_solution 'SHELXTL (Bruker, 2004)'
_diffrn_ambient_temperature 100(2)
_diffrn_detector_area_resol_mean 25
_diffrn_measured_fraction_theta_full 0.933
_diffrn_measured_fraction_theta_max 0.933
_diffrn_measurement_device_type 'Bruker Nonius X8Apex CCD area-detector'
_diffrn_measurement_method 'phi and omegs scans'
_diffrn_radiation_monochromator graphite
_diffrn_radiation_source 'fine-focus sealed tube'
_diffrn_radiation_type MoK\a
_diffrn_radiation_wavelength 0.71073
_diffrn_reflns_av_R_equivalents 0.0106
_diffrn_reflns_av_sigmaI/netI 0.0228
_diffrn_reflns_limit_h_max 20
_diffrn_reflns_limit_h_min -9
_diffrn_reflns_limit_k_max 18
_diffrn_reflns_limit_k_min -20
_diffrn_reflns_limit_l_max 22
_diffrn_reflns_limit_l_min -24
_diffrn_reflns_number 23515
_diffrn_reflns_theta_full 32.78
_diffrn_reflns_theta_max 32.78
_diffrn_reflns_theta_min 1.28
_exptl_absorpt_coefficient_mu 1.342
_exptl_absorpt_correction_T_max 0.8140
_exptl_absorpt_correction_T_min 0.7303
_exptl_absorpt_correction_type multi-scan
_exptl_absorpt_process_details 'SADABS (Bruker, 2004)'
_exptl_crystal_colour black
_exptl_crystal_density_diffrn 1.714
_exptl_crystal_density_method 'not measured'
_exptl_crystal_description prism
_exptl_crystal_F_000 1250
_exptl_crystal_size_max 0.25
_exptl_crystal_size_mid 0.20
_exptl_crystal_size_min 0.16
_refine_diff_density_max 1.007
_refine_diff_density_min -1.179
_refine_diff_density_rms 0.119
_refine_ls_extinction_method none
_refine_ls_goodness_of_fit_ref 1.092
_refine_ls_hydrogen_treatment constr
_refine_ls_matrix_type full
_refine_ls_number_parameters 964
_refine_ls_number_reflns 16967
_refine_ls_number_restraints 30403
_refine_ls_restrained_S_all 0.732
_refine_ls_R_factor_all 0.0647
_refine_ls_R_factor_gt 0.0524
_refine_ls_shift/su_max 0.020
_refine_ls_shift/su_mean 0.000
_refine_ls_structure_factor_coef Fsqd
_refine_ls_weighting_details 'calc w=1/[\s^2^(Fo^2^)+(0.0918P)^2^+3.2935P] where P=(Fo^2^+2Fc^2^)/3'
_refine_ls_weighting_scheme calc
_refine_ls_wR_factor_gt 0.1602
_refine_ls_wR_factor_ref 0.1696
_reflns_number_gt 13001
_reflns_number_total 16967
_reflns_threshold_expression >2sigma(I)
_cod_data_source_file b812803k.txt
_cod_data_source_block (C60-)(DMI+)3(I-)2_B
_cod_original_sg_symbol_H-M P-1
_cod_database_code 7200304

loop_
_symmetry_equiv_pos_as_xyz
'x, y, z'
'-x, -y, -z'

loop_
_atom_site_label
_atom_site_type_symbol
_atom_site_fract_x
_atom_site_fract_y
_atom_site_fract_z
_atom_site_U_iso_or_equiv
_atom_site_adp_type
_atom_site_occupancy
_atom_site_symmetry_multiplicity
_atom_site_calc_flag
_atom_site_refinement_flags
_atom_site_disorder_assembly
_atom_site_disorder_group
C301 C 0.6538(2) 0.5202(3) 0.09870(17) 0.1034(10) Uani 0.50 1 d PDU A 1
C302 C 0.7449(2) 0.5980(2) 0.1490(2) 0.1045(9) Uani 0.50 1 d PDU A 1
C303 C 0.7234(2) 0.6197(3) 0.23432(17) 0.1180(10) Uani 0.50 1 d PDU A 1
C304 C 0.6112(2) 0.5644(3) 0.26573(18) 0.1203(10) Uani 0.50 1 d PDU A 1
C305 C 0.5167(2) 0.4832(2) 0.2137(2) 0.1214(10) Uani 0.50 1 d PDU A 1
C306 C 0.5375(2) 0.4619(2) 0.13161(18) 0.1078(10) Uani 0.50 1 d PDU A 1
C307 C 0.6676(3) 0.4401(2) 0.0456(2) 0.1060(11) Uani 0.50 1 d PDU A 1
C308 C 0.8530(2) 0.5980(2) 0.1486(2) 0.1014(9) Uani 0.50 1 d PDU A 1
C309 C 0.8177(2) 0.6347(3) 0.2873(2) 0.1176(10) Uani 0.50 1 d PDU A 1
C310 C 0.5889(2) 0.5207(2) 0.3509(2) 0.1086(9) Uani 0.50 1 d PDU A 1
C311 C 0.4347(3) 0.3892(2) 0.26573(18) 0.1216(11) Uani 0.50 1 d PDU A 1
C312 C 0.4782(3) 0.3456(2) 0.09880(16) 0.1047(10) Uani 0.50 1 d PDU A 1
C313 C 0.5592(2) 0.3323(3) 0.0465(2) 0.1046(11) Uani 0.50 1 d PDU A 1
C314 C 0.7714(2) 0.4396(2) 0.0457(2) 0.1042(10) Uani 0.50 1 d PDU A 1
C315 C 0.8659(2) 0.5203(3) 0.09804(16) 0.1049(10) Uani 0.50 1 d PDU A 1
C316 C 0.8965(3) 0.6194(2) 0.23390(16) 0.1126(10) Uani 0.50 1 d PDU A 1
C317 C 0.7960(2) 0.5909(3) 0.36891(17) 0.1076(10) Uani 0.50 1 d PDU A 1
C318 C 0.6796(2) 0.5336(2) 0.40155(17) 0.1078(10) Uani 0.50 1 d PDU A 1
C319 C 0.4812(3) 0.4124(2) 0.3502(2) 0.1084(10) Uani 0.50 1 d PDU A 1
C320 C 0.3792(3) 0.2768(2) 0.23470(17) 0.1192(10) Uani 0.50 1 d PDU A 1
C321 C 0.4010(2) 0.2547(2) 0.1495(2) 0.1037(9) Uani 0.50 1 d PDU A 1
C322 C 0.4011(2) 0.1468(2) 0.1493(2) 0.1017(9) Uani 0.50 1 d PDU A 1
C323 C 0.5587(2) 0.2280(2) 0.0457(2) 0.1048(11) Uani 0.50 1 d PDU A 1
C324 C 0.7708(2) 0.3313(3) 0.0456(2) 0.1054(11) Uani 0.50 1 d PDU A 1
C325 C 0.9241(3) 0.4619(2) 0.13049(17) 0.1096(11) Uani 0.50 1 d PDU A 1
C326 C 0.9534(2) 0.5639(3) 0.26490(16) 0.1129(10) Uani 0.50 1 d PDU A 1
C327 C 0.8552(3) 0.5333(2) 0.40113(17) 0.1037(10) Uani 0.50 1 d PDU A 1
C328 C 0.6660(3) 0.4388(2) 0.4534(2) 0.1048(11) Uani 0.50 1 d PDU A 1
C329 C 0.4673(2) 0.3219(2) 0.40137(18) 0.1070(10) Uani 0.50 1 d PDU A 1
C330 C 0.3655(3) 0.1829(2) 0.2877(2) 0.1179(10) Uani 0.50 1 d PDU A 1
C331 C 0.6789(2) 0.1456(3) 0.40086(17) 0.1034(10) Uani 0.50 1 d PDU A 1
C332 C 0.5879(2) 0.0683(2) 0.3502(2) 0.1045(9) Uani 0.50 1 d PDU A 1
C333 C 0.6100(2) 0.0461(3) 0.26516(17) 0.1180(10) Uani 0.50 1 d PDU A 1
C334 C 0.7222(2) 0.1023(3) 0.23377(18) 0.1203(10) Uani 0.50 1 d PDU A 1
C335 C 0.8166(2) 0.1829(2) 0.2862(2) 0.1214(10) Uani 0.50 1 d PDU A 1
C336 C 0.7953(2) 0.2046(2) 0.36804(18) 0.1078(10) Uani 0.50 1 d PDU A 1
C337 C 0.6657(3) 0.2266(2) 0.4533(2) 0.1060(11) Uani 0.50 1 d PDU A 1
C338 C 0.4798(2) 0.0682(2) 0.3508(2) 0.1014(9) Uani 0.50 1 d PDU A 1
C339 C 0.5156(2) 0.0323(3) 0.2127(2) 0.1176(10) Uani 0.50 1 d PDU A 1
C340 C 0.7442(2) 0.1462(2) 0.1486(2) 0.1086(9) Uani 0.50 1 d PDU A 1
C341 C 0.8974(3) 0.2769(2) 0.23360(18) 0.1216(11) Uani 0.50 1 d PDU A 1
C342 C 0.8548(3) 0.3211(2) 0.40062(17) 0.1047(10) Uani 0.50 1 d PDU A 1
C343 C 0.7738(2) 0.3345(3) 0.4529(2) 0.1046(11) Uani 0.50 1 d PDU A 1
C344 C 0.5617(2) 0.2267(2) 0.4536(2) 0.1042(10) Uani 0.50 1 d PDU A 1
C345 C 0.4670(2) 0.1458(3) 0.40159(16) 0.1049(10) Uani 0.50 1 d PDU A 1
C346 C 0.4359(3) 0.0469(2) 0.26564(17) 0.1126(10) Uani 0.50 1 d PDU A 1
C347 C 0.5369(2) 0.0752(3) 0.13086(17) 0.1076(10) Uani 0.50 1 d PDU A 1
C348 C 0.6533(2) 0.1329(2) 0.09810(17) 0.1078(10) Uani 0.50 1 d PDU A 1
C349 C 0.8520(3) 0.2545(2) 0.1489(2) 0.1084(10) Uani 0.50 1 d PDU A 1
C350 C 0.9539(3) 0.3892(2) 0.26473(17) 0.1192(10) Uani 0.50 1 d PDU A 1
C351 C 0.9320(2) 0.4117(2) 0.3497(2) 0.1037(9) Uani 0.50 1 d PDU A 1
C352 C 0.9322(2) 0.5199(2) 0.3500(2) 0.1017(9) Uani 0.50 1 d PDU A 1
C353 C 0.7740(2) 0.4387(2) 0.4531(2) 0.1048(11) Uani 0.50 1 d PDU A 1
C354 C 0.5619(2) 0.3348(3) 0.4532(2) 0.1054(11) Uani 0.50 1 d PDU A 1
C355 C 0.4098(3) 0.2051(2) 0.36916(17) 0.1096(11) Uani 0.50 1 d PDU A 1
C356 C 0.3800(2) 0.1033(3) 0.23461(16) 0.1129(10) Uani 0.50 1 d PDU A 1
C357 C 0.4788(3) 0.1338(3) 0.09865(17) 0.1037(10) Uani 0.50 1 d PDU A 1
C358 C 0.6665(3) 0.2275(2) 0.0462(2) 0.1048(11) Uani 0.50 1 d PDU A 1
C359 C 0.8652(2) 0.3452(2) 0.09823(18) 0.1070(10) Uani 0.50 1 d PDU A 1
C360 C 0.9672(3) 0.4834(2) 0.2123(2) 0.1179(10) Uani 0.50 1 d PDU A 1
C601 C 0.5620(2) 0.2270(2) 0.0465(2) 0.1040(10) Uani 0.50 1 d PDU B 2
C602 C 0.6661(3) 0.2270(2) 0.0465(2) 0.1050(11) Uani 0.50 1 d PDU B 2
C603 C 0.7741(2) 0.3350(3) 0.0475(2) 0.1045(11) Uani 0.50 1 d PDU B 2
C604 C 0.7741(2) 0.4391(2) 0.0468(2) 0.1034(10) Uani 0.50 1 d PDU B 2
C605 C 0.6661(3) 0.4391(2) 0.0473(2) 0.1033(11) Uani 0.50 1 d PDU B 2
C606 C 0.5620(2) 0.3350(3) 0.0468(2) 0.1040(11) Uani 0.50 1 d PDU B 2
C607 C 0.4675(3) 0.1457(3) 0.09849(18) 0.1053(10) Uani 0.50 1 d PDU B 2
C608 C 0.6798(3) 0.1464(3) 0.09891(18) 0.1041(10) Uani 0.50 1 d PDU B 2
C609 C 0.8559(3) 0.3224(3) 0.09926(18) 0.1046(10) Uani 0.50 1 d PDU B 2
C610 C 0.8548(3) 0.5338(2) 0.09893(18) 0.1037(10) Uani 0.50 1 d PDU B 2
C611 C 0.6786(3) 0.5337(3) 0.09883(19) 0.1064(10) Uani 0.50 1 d PDU B 2
C612 C 0.4671(2) 0.3213(3) 0.09849(18) 0.1071(10) Uani 0.50 1 d PDU B 2
C613 C 0.4098(3) 0.2047(3) 0.13085(18) 0.1081(10) Uani 0.50 1 d PDU B 2
C614 C 0.4809(3) 0.0686(2) 0.1494(2) 0.1012(9) Uani 0.50 1 d PDU B 2
C615 C 0.5890(2) 0.0687(2) 0.1495(2) 0.1043(9) Uani 0.50 1 d PDU B 2
C616 C 0.7961(3) 0.2059(3) 0.13177(19) 0.1080(10) Uani 0.50 1 d PDU B 2
C617 C 0.9324(2) 0.4130(2) 0.1505(2) 0.1035(9) Uani 0.50 1 d PDU B 2
C618 C 0.9324(2) 0.5211(3) 0.1498(2) 0.1001(9) Uani 0.50 1 d PDU B 2
C619 C 0.7950(3) 0.5906(3) 0.13144(19) 0.1069(10) Uani 0.50 1 d PDU B 2
C620 C 0.5879(2) 0.5197(3) 0.1499(2) 0.1074(9) Uani 0.50 1 d PDU B 2
C621 C 0.4799(3) 0.4116(2) 0.1494(2) 0.1080(9) Uani 0.50 1 d PDU B 2
C622 C 0.4351(3) 0.3888(3) 0.23424(19) 0.1207(10) Uani 0.50 1 d PDU B 2
C623 C 0.3657(3) 0.1825(3) 0.2123(2) 0.1187(10) Uani 0.50 1 d PDU B 2
C624 C 0.4360(3) 0.0463(3) 0.23426(18) 0.1136(10) Uani 0.50 1 d PDU B 2
C625 C 0.6112(3) 0.0466(3) 0.23448(19) 0.1169(10) Uani 0.50 1 d PDU B 2
C626 C 0.8176(2) 0.1839(2) 0.2134(2) 0.1217(10) Uani 0.50 1 d PDU B 2
C627 C 0.9549(3) 0.3901(3) 0.23522(19) 0.1184(10) Uani 0.50 1 d PDU B 2
C628 C 0.9533(3) 0.5645(3) 0.23502(18) 0.1131(10) Uani 0.50 1 d PDU B 2
C629 C 0.8170(2) 0.6345(3) 0.2129(2) 0.1176(10) Uani 0.50 1 d PDU B 2
C630 C 0.6105(3) 0.5647(3) 0.23470(19) 0.1208(10) Uani 0.50 1 d PDU B 2
C631 C 0.7712(2) 0.4401(2) 0.4544(2) 0.1040(10) Uani 0.50 1 d PDU B 2
C632 C 0.6670(3) 0.4397(2) 0.4539(2) 0.1050(11) Uani 0.50 1 d PDU B 2
C633 C 0.5591(2) 0.3315(3) 0.4537(2) 0.1045(11) Uani 0.50 1 d PDU B 2
C634 C 0.5595(2) 0.2276(2) 0.4536(2) 0.1034(10) Uani 0.50 1 d PDU B 2
C635 C 0.6678(3) 0.2280(2) 0.4537(2) 0.1033(11) Uani 0.50 1 d PDU B 2
C636 C 0.7716(2) 0.3322(3) 0.4535(2) 0.1040(11) Uani 0.50 1 d PDU B 2
C637 C 0.8655(3) 0.5204(3) 0.40173(18) 0.1053(10) Uani 0.50 1 d PDU B 2
C638 C 0.6535(3) 0.5205(3) 0.40161(18) 0.1041(10) Uani 0.50 1 d PDU B 2
C639 C 0.4784(3) 0.3449(3) 0.40112(18) 0.1046(10) Uani 0.50 1 d PDU B 2
C640 C 0.4789(3) 0.1331(3) 0.40127(18) 0.1037(10) Uani 0.50 1 d PDU B 2
C641 C 0.6544(3) 0.1336(3) 0.40143(19) 0.1064(10) Uani 0.50 1 d PDU B 2
C642 C 0.8664(2) 0.3457(3) 0.40179(18) 0.1071(10) Uani 0.50 1 d PDU B 2
C643 C 0.9237(3) 0.4622(3) 0.36927(18) 0.1081(10) Uani 0.50 1 d PDU B 2
C644 C 0.8523(3) 0.5980(2) 0.3511(2) 0.1012(9) Uani 0.50 1 d PDU B 2
C645 C 0.7444(2) 0.5983(2) 0.3513(2) 0.1043(9) Uani 0.50 1 d PDU B 2
C646 C 0.5373(3) 0.4614(3) 0.36857(19) 0.1080(10) Uani 0.50 1 d PDU B 2
C647 C 0.4013(2) 0.2542(2) 0.3503(2) 0.1035(9) Uani 0.50 1 d PDU B 2
C648 C 0.4013(2) 0.1462(3) 0.3506(2) 0.1001(9) Uani 0.50 1 d PDU B 2
C649 C 0.5381(3) 0.0759(3) 0.36864(19) 0.1069(10) Uani 0.50 1 d PDU B 2
C650 C 0.7453(2) 0.1470(3) 0.3510(2) 0.1074(9) Uani 0.50 1 d PDU B 2
C651 C 0.8532(3) 0.2551(2) 0.3510(2) 0.1080(9) Uani 0.50 1 d PDU B 2
C652 C 0.8983(3) 0.2778(3) 0.26617(19) 0.1207(10) Uani 0.50 1 d PDU B 2
C653 C 0.9671(3) 0.4840(3) 0.2876(2) 0.1187(10) Uani 0.50 1 d PDU B 2
C654 C 0.8965(3) 0.6200(3) 0.26609(18) 0.1136(10) Uani 0.50 1 d PDU B 2
C655 C 0.7227(3) 0.6199(3) 0.26598(19) 0.1169(10) Uani 0.50 1 d PDU B 2
C656 C 0.5162(2) 0.4829(2) 0.2867(2) 0.1217(10) Uani 0.50 1 d PDU B 2
C657 C 0.3794(3) 0.2765(3) 0.26527(19) 0.1184(10) Uani 0.50 1 d PDU B 2
C658 C 0.3801(3) 0.1028(3) 0.26533(18) 0.1131(10) Uani 0.50 1 d PDU B 2
C659 C 0.5168(2) 0.0330(3) 0.2868(2) 0.1176(10) Uani 0.50 1 d PDU B 2
C660 C 0.7234(3) 0.1030(3) 0.26585(19) 0.1208(10) Uani 0.50 1 d PDU B 2
N201 N 0.70660(14) 0.85326(13) 0.18205(10) 0.0256(3) Uani 1 1 d . . .
N202 N 0.70668(13) 0.85318(13) 0.31806(10) 0.0252(3) Uani 1 1 d . . .
C201 C 0.64006(16) 0.82010(16) 0.24995(13) 0.0284(3) Uani 1 1 d . . .
H201 H 0.5580 0.7793 0.2499 0.034 Uiso 1 1 calc R . .
C202 C 0.6645(2) 0.8324(2) 0.09511(14) 0.0402(5) Uani 1 1 d . . .
H20A H 0.7304 0.8653 0.0563 0.060 Uiso 0.50 1 calc PR . .
H20B H 0.6176 0.8688 0.0854 0.060 Uiso 0.50 1 calc PR . .
H20C H 0.6174 0.7490 0.0853 0.060 Uiso 0.50 1 calc PR . .
H20D H 0.5799 0.7901 0.0951 0.060 Uiso 0.50 1 calc PR . .
H20E H 0.6927 0.7866 0.0660 0.060 Uiso 0.50 1 calc PR . .
H20F H 0.6929 0.9064 0.0660 0.060 Uiso 0.50 1 calc PR . .
C203 C 0.6647(2) 0.8324(2) 0.40493(14) 0.0393(5) Uani 1 1 d . . .
H20G H 0.7306 0.8633 0.4437 0.059 Uiso 0.50 1 calc PR . .
H20H H 0.6156 0.7492 0.4143 0.059 Uiso 0.50 1 calc PR . .
H20I H 0.6198 0.8709 0.4151 0.059 Uiso 0.50 1 calc PR . .
H20J H 0.5801 0.7923 0.4050 0.059 Uiso 0.50 1 calc PR . .
H20K H 0.6950 0.9064 0.4344 0.059 Uiso 0.50 1 calc PR . .
H20L H 0.6909 0.7847 0.4336 0.059 Uiso 0.50 1 calc PR . .
C204 C 0.81749(19) 0.9091(3) 0.29276(14) 0.0611(9) Uani 1 1 d . . .
H204 H 0.8836 0.9426 0.3282 0.073 Uiso 1 1 calc R . .
C205 C 0.8176(2) 0.9089(3) 0.20710(14) 0.0628(10) Uani 1 1 d . . .
H205 H 0.8838 0.9419 0.1716 0.075 Uiso 1 1 calc R . .
N401 N 0.14651(13) 0.85316(13) 0.18202(10) 0.0250(3) Uani 1 1 d . . .
N402 N 0.14677(13) 0.85339(13) 0.31807(10) 0.0251(3) Uani 1 1 d . . .
C401 C 0.18004(17) 0.82014(16) 0.25006(13) 0.0287(3) Uani 1 1 d . . .
H401 H 0.2213 0.7793 0.2501 0.034 Uiso 1 1 calc R . .
C402 C 0.1677(2) 0.8324(2) 0.09514(14) 0.0400(5) Uani 1 1 d . . .
H40A H 0.1346 0.8653 0.0564 0.060 Uiso 0.50 1 calc PR . .
H40B H 0.1315 0.7490 0.0853 0.060 Uiso 0.50 1 calc PR . .
H40C H 0.2511 0.8689 0.0855 0.060 Uiso 0.50 1 calc PR . .
H40D H 0.2102 0.7902 0.0951 0.060 Uiso 0.50 1 calc PR . .
H40E H 0.2133 0.9065 0.0661 0.060 Uiso 0.50 1 calc PR . .
H40F H 0.0937 0.7865 0.0660 0.060 Uiso 0.50 1 calc PR . .
C403 C 0.1676(2) 0.8325(2) 0.40521(14) 0.0392(5) Uani 1 1 d . . .
H40G H 0.1349 0.8659 0.4438 0.059 Uiso 0.50 1 calc PR . .
H40H H 0.2509 0.8685 0.4150 0.059 Uiso 0.50 1 calc PR . .
H40I H 0.1308 0.7491 0.4151 0.059 Uiso 0.50 1 calc PR . .
H40J H 0.2095 0.7898 0.4055 0.059 Uiso 0.50 1 calc PR . .
H40K H 0.0935 0.7872 0.4343 0.059 Uiso 0.50 1 calc PR . .
H40L H 0.2136 0.9066 0.4342 0.059 Uiso 0.50 1 calc PR . .
C404 C 0.0913(3) 0.9090(3) 0.20730(14) 0.0604(9) Uani 1 1 d . . .
H404 H 0.0584 0.9423 0.1718 0.072 Uiso 1 1 calc R . .
C405 C 0.0912(3) 0.9088(3) 0.29299(14) 0.0612(9) Uani 1 1 d . . .
H405 H 0.0580 0.9417 0.3285 0.073 Uiso 1 1 calc R . .
N501 N 0.14680(13) 0.29362(13) 0.31810(10) 0.0250(3) Uani 1 1 d . . .
N502 N 0.14651(13) 0.29342(13) 0.18196(10) 0.0253(3) Uani 1 1 d . . .
C501 C 0.17960(17) 0.35974(16) 0.25015(13) 0.0286(3) Uani 1 1 d . . .
H501 H 0.2205 0.4418 0.2502 0.034 Uiso 1 1 calc R . .
C502 C 0.1677(2) 0.3351(2) 0.40487(14) 0.0394(5) Uani 1 1 d . . .
H50A H 0.1355 0.2691 0.4435 0.059 Uiso 0.50 1 calc PR . .
H50B H 0.1304 0.3813 0.4150 0.059 Uiso 0.50 1 calc PR . .
H50C H 0.2510 0.3830 0.4145 0.059 Uiso 0.50 1 calc PR . .
H50D H 0.2091 0.4198 0.4051 0.059 Uiso 0.50 1 calc PR . .
H50E H 0.2142 0.3076 0.4337 0.059 Uiso 0.50 1 calc PR . .
H50F H 0.0936 0.3059 0.4342 0.059 Uiso 0.50 1 calc PR . .
C503 C 0.1675(2) 0.3351(2) 0.09493(14) 0.0396(5) Uani 1 1 d . . .
H50G H 0.1346 0.2691 0.0563 0.059 Uiso 0.50 1 calc PR . .
H50H H 0.2509 0.3823 0.0852 0.059 Uiso 0.50 1 calc PR . .
H50I H 0.1310 0.3820 0.0850 0.059 Uiso 0.50 1 calc PR . .
H50J H 0.2097 0.4198 0.0947 0.059 Uiso 0.50 1 calc PR . .
H50K H 0.0934 0.3066 0.0658 0.059 Uiso 0.50 1 calc PR . .
H50L H 0.2133 0.3069 0.0660 0.059 Uiso 0.50 1 calc PR . .
C504 C 0.0909(3) 0.18244(19) 0.29290(14) 0.0611(9) Uani 1 1 d . . .
H504 H 0.0577 0.1163 0.3284 0.073 Uiso 1 1 calc R . .
C505 C 0.0907(3) 0.18238(19) 0.20721(14) 0.0615(10) Uani 1 1 d . . .
H505 H 0.0574 0.1162 0.1717 0.074 Uiso 1 1 calc R . .
I1 I 0.0000 0.0000 0.5000 0.03250(5) Uani 1 2 d SU . .
I2 I 0.0000 0.0000 0.0000 0.03249(5) Uani 1 2 d SU . .
I3 I 0.3343(4) 0.6674(4) 0.1968(3) 0.0277(4) Uani 0.269(11) 1 d PU . .
I4 I 0.3323(3) 0.6658(3) 0.3029(3) 0.0278(5) Uani 0.273(12) 1 d PU . .
I5 I 0.3323(4) 0.6660(4) 0.2151(9) 0.047(3) Uani 0.226(11) 1 d P . .
I6 I 0.3346(4) 0.6676(4) 0.2844(10) 0.051(3) Uani 0.227(11) 1 d P . .

loop_
_atom_site_aniso_label
_atom_site_aniso_U_11
_atom_site_aniso_U_22
_atom_site_aniso_U_33
_atom_site_aniso_U_23
_atom_site_aniso_U_13
_atom_site_aniso_U_12
C301 0.138(2) 0.0898(19) 0.106(2) 0.0555(15) -0.0069(14) 0.0746(14)
C302 0.140(2) 0.0409(16) 0.125(2) 0.0529(15) 0.0158(16) 0.0391(17)
C303 0.183(2) 0.040(2) 0.150(2) 0.0158(18) 0.0090(17) 0.0697(19)
C304 0.184(2) 0.085(2) 0.154(2) -0.0072(16) 0.0116(18) 0.1143(17)
C305 0.146(2) 0.149(2) 0.157(2) 0.0098(17) -0.0084(17) 0.1396(18)
C306 0.119(2) 0.123(2) 0.126(2) 0.028(2) -0.028(2) 0.0934(18)
C307 0.1386(17) 0.1256(19) 0.051(3) 0.0386(19) 0.0003(18) 0.0643(14)
C308 0.095(2) 0.0397(16) 0.1163(19) 0.0483(15) 0.0263(17) -0.0059(16)
C309 0.151(3) 0.0178(15) 0.1406(19) -0.0221(16) -0.0101(17) 0.0093(19)
C310 0.146(2) 0.096(2) 0.136(2) -0.0309(17) 0.0228(17) 0.1001(17)
C311 0.086(2) 0.186(2) 0.156(2) -0.0119(18) 0.0093(16) 0.1145(17)
C312 0.0911(19) 0.141(2) 0.104(2) 0.0089(14) -0.0547(16) 0.0748(15)
C313 0.1265(19) 0.1360(17) 0.049(3) 0.0040(18) -0.0372(19) 0.0639(14)
C314 0.1273(18) 0.1250(18) 0.047(2) 0.0321(18) 0.0415(16) 0.0531(17)
C315 0.087(2) 0.0927(19) 0.093(2) 0.0520(15) 0.0561(15) 0.0133(15)
C316 0.085(2) 0.0405(19) 0.133(2) 0.0166(18) 0.0042(15) -0.0283(15)
C317 0.128(2) 0.057(2) 0.1149(19) -0.0516(16) -0.021(2) 0.0287(19)
C318 0.146(2) 0.0822(19) 0.104(2) -0.0572(16) 0.0010(15) 0.0638(19)
C319 0.101(2) 0.141(2) 0.135(2) -0.0225(16) 0.0333(17) 0.0993(17)
C320 0.046(2) 0.184(2) 0.148(2) -0.0083(17) -0.0138(18) 0.0725(18)
C321 0.0407(17) 0.142(2) 0.125(2) -0.0141(16) -0.0491(15) 0.0426(17)
C322 0.0428(16) 0.098(2) 0.1162(19) -0.0268(17) -0.0492(15) -0.0014(17)
C323 0.1285(18) 0.1253(18) 0.047(2) -0.0380(17) -0.0341(18) 0.0534(17)
C324 0.1289(19) 0.1364(17) 0.049(2) -0.0011(18) 0.0431(17) 0.0650(13)
C325 0.066(3) 0.124(2) 0.1138(19) 0.023(2) 0.0521(17) 0.0294(19)
C326 0.0403(18) 0.084(2) 0.135(2) -0.0027(15) -0.0148(17) -0.0288(14)
C327 0.0955(19) 0.0801(19) 0.095(2) -0.0564(15) -0.0508(15) 0.0133(15)
C328 0.1398(17) 0.1254(18) 0.047(2) -0.0407(17) 0.0012(17) 0.0647(13)
C329 0.082(2) 0.142(2) 0.104(2) 0.0009(15) 0.0619(16) 0.0617(18)
C330 0.0199(17) 0.151(3) 0.1396(19) 0.0117(16) 0.0241(16) 0.011(2)
C331 0.138(2) 0.0898(19) 0.106(2) 0.0555(15) -0.0069(14) 0.0746(14)
C332 0.140(2) 0.0409(16) 0.125(2) 0.0529(15) 0.0158(16) 0.0391(17)
C333 0.183(2) 0.040(2) 0.150(2) 0.0158(18) 0.0090(17) 0.0697(19)
C334 0.184(2) 0.085(2) 0.154(2) -0.0072(16) 0.0116(18) 0.1143(17)
C335 0.146(2) 0.149(2) 0.157(2) 0.0098(17) -0.0084(17) 0.1396(18)
C336 0.119(2) 0.123(2) 0.126(2) 0.028(2) -0.028(2) 0.0934(18)
C337 0.1386(17) 0.1256(19) 0.051(3) 0.0386(19) 0.0003(18) 0.0643(14)
C338 0.095(2) 0.0397(16) 0.1163(19) 0.0483(15) 0.0263(17) -0.0059(16)
C339 0.151(3) 0.0178(15) 0.1406(19) -0.0221(16) -0.0101(17) 0.0093(19)
C340 0.146(2) 0.096(2) 0.136(2) -0.0309(17) 0.0228(17) 0.1001(17)
C341 0.086(2) 0.186(2) 0.156(2) -0.0119(18) 0.0093(16) 0.1145(17)
C342 0.0911(19) 0.141(2) 0.104(2) 0.0089(14) -0.0547(16) 0.0748(15)
C343 0.1265(19) 0.1360(17) 0.049(3) 0.0040(18) -0.0372(19) 0.0639(14)
C344 0.1273(18) 0.1250(18) 0.047(2) 0.0321(18) 0.0415(16) 0.0531(17)
C345 0.087(2) 0.0927(19) 0.093(2) 0.0520(15) 0.0561(15) 0.0133(15)
C346 0.085(2) 0.0405(19) 0.133(2) 0.0166(18) 0.0042(15) -0.0283(15)
C347 0.128(2) 0.057(2) 0.1149(19) -0.0516(16) -0.021(2) 0.0287(19)
C348 0.146(2) 0.0822(19) 0.104(2) -0.0572(16) 0.0010(15) 0.0638(19)
C349 0.101(2) 0.141(2) 0.135(2) -0.0225(16) 0.0333(17) 0.0993(17)
C350 0.046(2) 0.184(2) 0.148(2) -0.0083(17) -0.0138(18) 0.0725(18)
C351 0.0407(17) 0.142(2) 0.125(2) -0.0141(16) -0.0491(15) 0.0426(17)
C352 0.0428(16) 0.098(2) 0.1162(19) -0.0268(17) -0.0492(15) -0.0014(17)
C353 0.1285(18) 0.1253(18) 0.047(2) -0.0380(17) -0.0341(18) 0.0534(17)
C354 0.1289(19) 0.1364(17) 0.049(2) -0.0011(18) 0.0431(17) 0.0650(13)
C355 0.066(3) 0.124(2) 0.1138(19) 0.023(2) 0.0521(17) 0.0294(19)
C356 0.0403(18) 0.084(2) 0.135(2) -0.0027(15) -0.0148(17) -0.0288(14)
C357 0.0955(19) 0.0801(19) 0.095(2) -0.0564(15) -0.0508(15) 0.0133(15)
C358 0.1398(17) 0.1254(18) 0.047(2) -0.0407(17) 0.0012(17) 0.0647(13)
C359 0.082(2) 0.142(2) 0.104(2) 0.0009(15) 0.0619(16) 0.0617(18)
C360 0.0199(17) 0.151(3) 0.1396(19) 0.0117(16) 0.0241(16) 0.011(2)
C601 0.1282(18) 0.1253(18) 0.046(2) -0.0351(18) -0.0406(16) 0.0538(17)
C602 0.1399(17) 0.1254(18) 0.049(2) -0.0389(18) 0.0037(18) 0.0656(14)
C603 0.1267(18) 0.1368(17) 0.050(2) -0.0023(18) 0.0410(18) 0.0657(14)
C604 0.1263(18) 0.1246(18) 0.046(2) 0.0397(16) 0.0331(18) 0.0531(17)
C605 0.1380(17) 0.1250(18) 0.046(2) 0.0429(16) -0.0016(17) 0.0651(13)
C606 0.1269(18) 0.1363(17) 0.048(2) -0.0003(17) -0.0420(17) 0.0649(13)
C607 0.0830(19) 0.0927(19) 0.098(2) -0.0519(15) -0.0578(15) 0.0123(15)
C608 0.140(2) 0.0914(18) 0.104(2) -0.0553(15) 0.0083(14) 0.0752(15)
C609 0.0927(19) 0.137(2) 0.108(2) -0.0086(14) 0.0556(16) 0.0754(15)
C610 0.0934(19) 0.0827(19) 0.094(2) 0.0552(15) 0.0513(15) 0.0136(15)
C611 0.141(2) 0.0796(19) 0.106(2) 0.0595(16) 0.0010(15) 0.0607(18)
C612 0.0832(19) 0.146(2) 0.103(2) 0.0011(14) -0.0594(16) 0.0649(18)
C613 0.058(2) 0.127(2) 0.1158(19) -0.021(2) -0.0535(16) 0.0285(18)
C614 0.097(2) 0.0412(16) 0.1161(19) -0.0499(15) -0.0260(17) -0.0022(17)
C615 0.141(2) 0.0434(17) 0.123(2) -0.0518(15) -0.0144(16) 0.0420(17)
C616 0.121(2) 0.119(2) 0.126(2) -0.029(2) 0.028(2) 0.0917(18)
C617 0.0431(19) 0.136(2) 0.1233(19) 0.0166(16) 0.0545(15) 0.0393(17)
C618 0.0399(16) 0.0927(19) 0.1164(19) 0.0253(16) 0.0480(14) -0.0053(16)
C619 0.121(2) 0.061(2) 0.114(2) 0.0510(16) 0.024(2) 0.0271(19)
C620 0.139(2) 0.100(2) 0.136(2) 0.0322(17) -0.0230(16) 0.0999(17)
C621 0.094(2) 0.146(2) 0.136(2) 0.0217(17) -0.0309(17) 0.0995(17)
C622 0.085(2) 0.186(2) 0.154(2) 0.0124(17) -0.0077(16) 0.1146(17)
C623 0.0193(15) 0.150(3) 0.1402(19) -0.0106(16) -0.0254(16) 0.0071(19)
C624 0.083(2) 0.043(2) 0.134(2) -0.0201(18) -0.0039(15) -0.0288(15)
C625 0.182(2) 0.041(2) 0.147(2) -0.0168(18) -0.0081(17) 0.0702(19)
C626 0.145(2) 0.149(2) 0.158(2) -0.0091(17) 0.0101(17) 0.1391(18)
C627 0.039(2) 0.185(2) 0.152(2) 0.0102(17) 0.0131(18) 0.0717(18)
C628 0.0426(19) 0.084(2) 0.134(2) 0.0020(15) 0.0157(17) -0.0275(14)
C629 0.150(3) 0.0195(16) 0.1398(19) 0.0219(16) 0.0122(17) 0.010(2)
C630 0.184(2) 0.086(2) 0.155(2) 0.0091(16) -0.0113(18) 0.1144(17)
C631 0.1282(18) 0.1253(18) 0.046(2) -0.0351(18) -0.0406(16) 0.0538(17)
C632 0.1399(17) 0.1254(18) 0.049(2) -0.0389(18) 0.0037(18) 0.0656(14)
C633 0.1267(18) 0.1368(17) 0.050(2) -0.0023(18) 0.0410(18) 0.0657(14)
C634 0.1263(18) 0.1246(18) 0.046(2) 0.0397(16) 0.0331(18) 0.0531(17)
C635 0.1380(17) 0.1250(18) 0.046(2) 0.0429(16) -0.0016(17) 0.0651(13)
C636 0.1269(18) 0.1363(17) 0.048(2) -0.0003(17) -0.0420(17) 0.0649(13)
C637 0.0830(19) 0.0927(19) 0.098(2) -0.0519(15) -0.0578(15) 0.0123(15)
C638 0.140(2) 0.0914(18) 0.104(2) -0.0553(15) 0.0083(14) 0.0752(15)
C639 0.0927(19) 0.137(2) 0.108(2) -0.0086(14) 0.0556(16) 0.0754(15)
C640 0.0934(19) 0.0827(19) 0.094(2) 0.0552(15) 0.0513(15) 0.0136(15)
C641 0.141(2) 0.0796(19) 0.106(2) 0.0595(16) 0.0010(15) 0.0607(18)
C642 0.0832(19) 0.146(2) 0.103(2) 0.0011(14) -0.0594(16) 0.0649(18)
C643 0.058(2) 0.127(2) 0.1158(19) -0.021(2) -0.0535(16) 0.0285(18)
C644 0.097(2) 0.0412(16) 0.1161(19) -0.0499(15) -0.0260(17) -0.0022(17)
C645 0.141(2) 0.0434(17) 0.123(2) -0.0518(15) -0.0144(16) 0.0420(17)
C646 0.121(2) 0.119(2) 0.126(2) -0.029(2) 0.028(2) 0.0917(18)
C647 0.0431(19) 0.136(2) 0.1233(19) 0.0166(16) 0.0545(15) 0.0393(17)
C648 0.0399(16) 0.0927(19) 0.1164(19) 0.0253(16) 0.0480(14) -0.0053(16)
C649 0.121(2) 0.061(2) 0.114(2) 0.0510(16) 0.024(2) 0.0271(19)
C650 0.139(2) 0.100(2) 0.136(2) 0.0322(17) -0.0230(16) 0.0999(17)
C651 0.094(2) 0.146(2) 0.136(2) 0.0217(17) -0.0309(17) 0.0995(17)
C652 0.085(2) 0.186(2) 0.154(2) 0.0124(17) -0.0077(16) 0.1146(17)
C653 0.0193(15) 0.150(3) 0.1402(19) -0.0106(16) -0.0254(16) 0.0071(19)
C654 0.083(2) 0.043(2) 0.134(2) -0.0201(18) -0.0039(15) -0.0288(15)
C655 0.182(2) 0.041(2) 0.147(2) -0.0168(18) -0.0081(17) 0.0702(19)
C656 0.145(2) 0.149(2) 0.158(2) -0.0091(17) 0.0101(17) 0.1391(18)
C657 0.039(2) 0.185(2) 0.152(2) 0.0102(17) 0.0131(18) 0.0717(18)
C658 0.0426(19) 0.084(2) 0.134(2) 0.0020(15) 0.0157(17) -0.0275(14)
C659 0.150(3) 0.0195(16) 0.1398(19) 0.0219(16) 0.0122(17) 0.010(2)
C660 0.184(2) 0.086(2) 0.155(2) 0.0091(16) -0.0113(18) 0.1144(17)
N201 0.0267(7) 0.0248(7) 0.0261(7) -0.0034(5) -0.0070(5) 0.0136(6)
N202 0.0246(7) 0.0240(6) 0.0269(7) 0.0026(5) 0.0063(5) 0.0120(5)
C201 0.0215(7) 0.0267(8) 0.0357(9) 0.0002(7) 0.0002(6) 0.0110(6)
C202 0.0522(13) 0.0404(11) 0.0315(10) -0.0104(8) -0.0203(9) 0.0257(10)
C203 0.0496(13) 0.0399(11) 0.0310(10) 0.0099(8) 0.0192(9) 0.0243(10)
C204 0.0210(9) 0.112(3) 0.0190(9) -0.0006(11) 0.0005(7) 0.0101(12)
C205 0.0218(9) 0.116(3) 0.0183(9) -0.0006(12) -0.0004(7) 0.0103(12)
N401 0.0237(7) 0.0243(6) 0.0263(7) -0.0030(5) 0.0032(5) 0.0115(5)
N402 0.0234(7) 0.0243(6) 0.0265(7) 0.0038(5) -0.0032(5) 0.0110(5)
C401 0.0268(8) 0.0268(8) 0.0354(9) -0.0001(7) -0.0002(7) 0.0156(7)
C402 0.0407(12) 0.0408(11) 0.0318(10) -0.0104(8) 0.0101(8) 0.0153(9)
C403 0.0407(11) 0.0405(11) 0.0311(10) 0.0096(8) -0.0094(8) 0.0162(9)
C404 0.112(3) 0.112(2) 0.0184(9) 0.0007(11) 0.0009(11) 0.101(2)
C405 0.113(3) 0.113(3) 0.0189(9) -0.0005(12) -0.0003(11) 0.102(2)
N501 0.0238(7) 0.0261(7) 0.0256(7) -0.0068(5) -0.0036(5) 0.0129(5)
N502 0.0247(7) 0.0245(7) 0.0265(7) 0.0067(5) 0.0034(5) 0.0121(5)
C501 0.0275(8) 0.0227(7) 0.0345(9) 0.0005(6) -0.0001(7) 0.0117(6)
C502 0.0398(11) 0.0495(13) 0.0308(10) -0.0188(9) -0.0099(8) 0.0239(10)
C503 0.0412(11) 0.0502(13) 0.0313(10) 0.0201(9) 0.0109(8) 0.0258(10)
C504 0.115(3) 0.0198(9) 0.0187(9) -0.0001(7) 0.0006(12) 0.0109(12)
C505 0.114(3) 0.0212(9) 0.0178(9) 0.0002(7) -0.0008(11) 0.0102(12)
I1 0.04347(10) 0.04342(10) 0.01059(7) 0.00001(6) 0.00004(6) 0.02170(8)
I2 0.04340(10) 0.04345(10) 0.01064(7) 0.00000(6) -0.00002(6) 0.02172(8)
I3 0.0220(5) 0.0225(4) 0.0386(10) 0.0003(3) 0.0001(4) 0.0110(3)
I4 0.0220(4) 0.0227(4) 0.0386(11) 0.0001(3) 0.0003(3) 0.0112(3)
I5 0.0256(6) 0.0253(5) 0.091(8) 0.0041(19) 0.0057(19) 0.0129(4)
I6 0.0258(6) 0.0252(5) 0.101(8) 0.0055(19) 0.0066(19) 0.0127(4)

loop_
_atom_type_symbol
_atom_type_description
_atom_type_scat_dispersion_real
_atom_type_scat_dispersion_imag
_atom_type_scat_source
C C 0.0033 0.0016 'International Tables Vol C Tables 4.2.6.8 and 6.1.1.4'
N N 0.0061 0.0033 'International Tables Vol C Tables 4.2.6.8 and 6.1.1.4'
I I -0.4742 1.8119 'International Tables Vol C Tables 4.2.6.8 and 6.1.1.4'
H H 0.0000 0.0000 'International Tables Vol C Tables 4.2.6.8 and 6.1.1.4'

loop_
_geom_angle_atom_site_label_1
_geom_angle_atom_site_label_2
_geom_angle_atom_site_label_3
_geom_angle
_geom_angle_site_symmetry_1
_geom_angle_site_symmetry_3
_geom_angle_publ_flag
C302 C301 C306 119.98(6) . . ?
C302 C301 C307 120.02(6) . . ?
C306 C301 C307 108.2(3) . . ?
C301 C302 C303 120.03(6) . . ?
C301 C302 C308 119.99(6) . . ?
C303 C302 C308 107.7(3) . . ?
C304 C303 C302 119.98(6) . . ?
C304 C303 C309 119.97(6) . . ?
C302 C303 C309 109.0(3) . . ?
C303 C304 C310 120.00(6) . . ?
C303 C304 C305 119.99(6) . . ?
C310 C304 C305 107.8(3) . . ?
C306 C305 C304 120.01(6) . . ?
C306 C305 C311 120.00(6) . . ?
C304 C305 C311 108.9(3) . . ?
C305 C306 C301 120.00(6) . . ?
C305 C306 C312 119.99(6) . . ?
C301 C306 C312 108.3(3) . . ?
C314 C307 C301 119.98(6) . . ?
C314 C307 C313 119.99(6) . . ?
C301 C307 C313 107.3(3) . . ?
C315 C308 C316 120.01(6) . . ?
C315 C308 C302 119.99(6) . . ?
C316 C308 C302 107.5(3) . . ?
C317 C309 C303 120.02(6) . . ?
C317 C309 C316 120.00(6) . . ?
C303 C309 C316 106.6(3) . . ?
C318 C310 C304 120.01(6) . . ?
C318 C310 C319 119.95(6) . . ?
C304 C310 C319 107.3(3) . . ?
C320 C311 C319 119.98(6) . . ?
C320 C311 C305 119.99(6) . . ?
C319 C311 C305 106.6(3) . . ?
C321 C312 C306 119.99(6) . . ?
C321 C312 C313 120.02(6) . . ?
C306 C312 C313 107.3(2) . . ?
C323 C313 C312 119.98(6) . . ?
C323 C313 C307 120.00(6) . . ?
C312 C313 C307 108.8(3) . . ?
C307 C314 C324 120.00(6) . . ?
C307 C314 C315 119.99(6) . . ?
C324 C314 C315 108.2(3) . . ?
C308 C315 C325 119.98(6) . . ?
C308 C315 C314 120.02(6) . . ?
C325 C315 C314 108.0(3) . . ?
C326 C316 C308 120.00(6) . . ?
C326 C316 C309 119.99(6) . . ?
C308 C316 C309 109.1(3) . . ?
C309 C317 C327 119.98(6) . . ?
C309 C317 C318 119.97(6) . . ?
C327 C317 C318 108.8(3) . . ?
C310 C318 C328 120.06(6) . . ?
C310 C318 C317 120.00(6) . . ?
C328 C318 C317 107.4(3) . . ?
C329 C319 C311 120.00(6) . . ?
C329 C319 C310 119.98(6) . . ?
C311 C319 C310 109.2(3) . . ?
C311 C320 C321 119.97(6) . . ?
C311 C320 C330 119.99(6) . . ?
C321 C320 C330 108.6(3) . . ?
C312 C321 C322 120.00(6) . . ?
C312 C321 C320 120.02(6) . . ?
C322 C321 C320 107.9(3) . . ?
C357 C322 C321 119.99(6) . . ?
C357 C322 C356 120.01(6) . . ?
C321 C322 C356 107.6(3) . . ?
C313 C323 C358 119.99(6) . . ?
C313 C323 C357 119.99(6) . . ?
C358 C323 C357 107.3(3) . . ?
C358 C324 C314 120.01(6) . . ?
C358 C324 C359 119.98(6) . . ?
C314 C324 C359 107.7(3) . . ?
C360 C325 C315 120.02(6) . . ?
C360 C325 C359 120.00(6) . . ?
C315 C325 C359 107.9(3) . . ?
C316 C326 C352 120.00(6) . . ?
C316 C326 C360 119.99(6) . . ?
C352 C326 C360 108.1(3) . . ?
C352 C327 C317 120.00(6) . . ?
C352 C327 C353 120.04(6) . . ?
C317 C327 C353 107.3(3) . . ?
C354 C328 C318 120.00(6) . . ?
C354 C328 C353 120.00(6) . . ?
C318 C328 C353 108.2(3) . . ?
C319 C329 C354 120.04(6) . . ?
C319 C329 C355 120.00(6) . . ?
C354 C329 C355 107.0(3) . . ?
C355 C330 C320 120.02(6) . . ?
C355 C330 C356 119.99(6) . . ?
C320 C330 C356 107.2(3) . . ?
C332 C331 C337 120.06(6) . . ?
C332 C331 C336 120.01(6) . . ?
C337 C331 C336 107.4(3) . . ?
C331 C332 C333 120.01(6) . . ?
C331 C332 C338 119.97(6) . . ?
C333 C332 C338 108.2(3) . . ?
C334 C333 C332 119.99(6) . . ?
C334 C333 C339 119.98(6) . . ?
C332 C333 C339 108.1(3) . . ?
C333 C334 C340 120.01(6) . . ?
C333 C334 C335 120.00(6) . . ?
C340 C334 C335 108.2(3) . . ?
C336 C335 C334 120.02(6) . . ?
C336 C335 C341 120.03(6) . . ?
C334 C335 C341 108.0(3) . . ?
C335 C336 C342 119.96(6) . . ?
C335 C336 C331 119.97(6) . . ?
C342 C336 C331 108.8(3) . . ?
C344 C337 C343 120.00(6) . . ?
C344 C337 C331 119.96(6) . . ?
C343 C337 C331 108.1(3) . . ?
C345 C338 C346 120.00(6) . . ?
C345 C338 C332 119.96(6) . . ?
C346 C338 C332 107.6(3) . . ?
C347 C339 C346 120.00(6) . . ?
C347 C339 C333 120.00(6) . . ?
C346 C339 C333 107.7(3) . . ?
C348 C340 C334 120.01(6) . . ?
C348 C340 C349 119.98(6) . . ?
C334 C340 C349 107.6(3) . . ?
C350 C341 C349 120.01(6) . . ?
C350 C341 C335 120.00(6) . . ?
C349 C341 C335 107.7(3) . . ?
C351 C342 C343 120.05(6) . . ?
C351 C342 C336 120.00(6) . . ?
C343 C342 C336 107.3(2) . . ?
C353 C343 C342 119.97(6) . . ?
C353 C343 C337 120.01(6) . . ?
C342 C343 C337 108.4(3) . . ?
C337 C344 C354 119.99(6) . . ?
C337 C344 C345 119.98(6) . . ?
C354 C344 C345 108.0(3) . . ?
C338 C345 C344 120.06(6) . . ?
C338 C345 C355 120.00(6) . . ?
C344 C345 C355 107.4(3) . . ?
C356 C346 C338 120.00(6) . . ?
C356 C346 C339 119.99(6) . . ?
C338 C346 C339 108.5(3) . . ?
C339 C347 C357 120.00(6) . . ?
C339 C347 C348 120.02(6) . . ?
C357 C347 C348 108.1(3) . . ?
C340 C348 C347 119.98(6) . . ?
C340 C348 C358 120.01(6) . . ?
C347 C348 C358 107.5(3) . . ?
C359 C349 C341 120.02(6) . . ?
C359 C349 C340 120.01(6) . . ?
C341 C349 C340 108.4(3) . . ?
C341 C350 C351 119.97(6) . . ?
C341 C350 C360 119.98(6) . . ?
C351 C350 C360 107.8(3) . . ?
C342 C351 C350 120.03(6) . . ?
C342 C351 C352 119.98(6) . . ?
C350 C351 C352 108.3(3) . . ?
C327 C352 C351 119.97(6) . . ?
C327 C352 C326 120.01(6) . . ?
C351 C352 C326 107.8(3) . . ?
C343 C353 C328 119.99(6) . . ?
C343 C353 C327 119.98(6) . . ?
C328 C353 C327 108.3(3) . . ?
C328 C354 C344 120.01(6) . . ?
C328 C354 C329 119.95(6) . . ?
C344 C354 C329 108.6(3) . . ?
C330 C355 C345 119.99(6) . . ?
C330 C355 C329 119.96(6) . . ?
C345 C355 C329 108.9(3) . . ?
C346 C356 C322 120.00(6) . . ?
C346 C356 C330 119.98(6) . . ?
C322 C356 C330 108.8(3) . . ?
C322 C357 C347 119.99(6) . . ?
C322 C357 C323 120.01(6) . . ?
C347 C357 C323 108.4(3) . . ?
C324 C358 C348 120.01(6) . . ?
C324 C358 C323 119.99(6) . . ?
C348 C358 C323 108.7(3) . . ?
C349 C359 C325 119.98(6) . . ?
C349 C359 C324 120.01(6) . . ?
C325 C359 C324 108.2(3) . . ?
C325 C360 C350 120.02(6) . . ?
C325 C360 C326 119.99(6) . . ?
C350 C360 C326 108.1(3) . . ?
C602 C601 C606 119.99(7) . . ?
C602 C601 C607 119.96(7) . . ?
C606 C601 C607 108.2(3) . . ?
C601 C602 C603 120.01(7) . . ?
C601 C602 C608 119.99(7) . . ?
C603 C602 C608 107.7(3) . . ?
C604 C603 C602 120.00(7) . . ?
C604 C603 C609 119.96(7) . . ?
C602 C603 C609 109.0(3) . . ?
C603 C604 C610 119.97(7) . . ?
C603 C604 C605 119.98(7) . . ?
C610 C604 C605 107.8(3) . . ?
C606 C605 C604 120.01(7) . . ?
C606 C605 C611 119.98(7) . . ?
C604 C605 C611 108.9(3) . . ?
C605 C606 C601 120.00(7) . . ?
C605 C606 C612 119.98(7) . . ?
C601 C606 C612 108.3(3) . . ?
C614 C607 C601 120.05(7) . . ?
C614 C607 C613 119.99(7) . . ?
C601 C607 C613 107.3(3) . . ?
C615 C608 C602 120.05(7) . . ?
C615 C608 C616 120.00(7) . . ?
C602 C608 C616 107.5(3) . . ?
C617 C609 C603 120.05(7) . . ?
C617 C609 C616 120.00(7) . . ?
C603 C609 C616 106.6(3) . . ?
C618 C610 C604 120.05(7) . . ?
C618 C610 C619 119.98(7) . . ?
C604 C610 C619 107.3(3) . . ?
C620 C611 C619 119.99(7) . . ?
C620 C611 C605 120.02(7) . . ?
C619 C611 C605 106.6(3) . . ?
C621 C612 C606 120.04(7) . . ?
C621 C612 C613 119.98(7) . . ?
C606 C612 C613 107.3(2) . . ?
C623 C613 C612 120.00(7) . . ?
C623 C613 C607 119.99(7) . . ?
C612 C613 C607 108.8(3) . . ?
C607 C614 C624 120.02(7) . . ?
C607 C614 C615 119.98(7) . . ?
C624 C614 C615 108.2(3) . . ?
C608 C615 C625 120.01(7) . . ?
C608 C615 C614 119.96(7) . . ?
C625 C615 C614 108.0(3) . . ?
C626 C616 C608 119.98(7) . . ?
C626 C616 C609 119.95(7) . . ?
C608 C616 C609 109.1(3) . . ?
C609 C617 C627 120.01(7) . . ?
C609 C617 C618 119.95(7) . . ?
C627 C617 C618 108.8(3) . . ?
C610 C618 C628 120.03(7) . . ?
C610 C618 C617 119.98(7) . . ?
C628 C618 C617 107.4(3) . . ?
C629 C619 C611 119.99(7) . . ?
C629 C619 C610 119.98(7) . . ?
C611 C619 C610 109.2(3) . . ?
C611 C620 C621 119.97(7) . . ?
C611 C620 C630 119.99(7) . . ?
C621 C620 C630 108.6(3) . . ?
C612 C621 C622 120.02(7) . . ?
C612 C621 C620 119.98(7) . . ?
C622 C621 C620 107.9(3) . . ?
C657 C622 C621 120.02(7) . . ?
C657 C622 C656 119.99(7) . . ?
C621 C622 C656 107.6(3) . . ?
C613 C623 C658 120.01(7) . . ?
C613 C623 C657 120.01(7) . . ?
C658 C623 C657 107.3(3) . . ?
C658 C624 C614 120.00(7) . . ?
C658 C624 C659 119.97(7) . . ?
C614 C624 C659 107.7(3) . . ?
C660 C625 C615 120.00(7) . . ?
C660 C625 C659 119.97(7) . . ?
C615 C625 C659 107.9(3) . . ?
C616 C626 C652 120.04(7) . . ?
C616 C626 C660 120.02(7) . . ?
C652 C626 C660 108.0(3) . . ?
C652 C627 C617 119.96(7) . . ?
C652 C627 C653 119.95(7) . . ?
C617 C627 C653 107.3(3) . . ?
C654 C628 C618 120.00(7) . . ?
C654 C628 C653 119.99(7) . . ?
C618 C628 C653 108.2(3) . . ?
C619 C629 C654 120.01(7) . . ?
C619 C629 C655 119.99(7) . . ?
C654 C629 C655 107.0(3) . . ?
C655 C630 C620 120.01(7) . . ?
C655 C630 C656 119.98(7) . . ?
C620 C630 C656 107.2(3) . . ?
C632 C631 C637 119.99(7) . . ?
C632 C631 C636 119.98(7) . . ?
C637 C631 C636 107.4(3) . . ?
C631 C632 C633 120.03(7) . . ?
C631 C632 C638 120.00(7) . . ?
C633 C632 C638 108.2(3) . . ?
C634 C633 C632 119.99(7) . . ?
C634 C633 C639 119.98(7) . . ?
C632 C633 C639 108.1(3) . . ?
C633 C634 C640 120.00(7) . . ?
C633 C634 C635 119.98(7) . . ?
C640 C634 C635 108.2(3) . . ?
C636 C635 C634 120.02(7) . . ?
C636 C635 C641 120.00(7) . . ?
C634 C635 C641 108.0(3) . . ?
C635 C636 C642 119.99(7) . . ?
C635 C636 C631 119.99(7) . . ?
C642 C636 C631 108.8(3) . . ?
C644 C637 C643 119.97(7) . . ?
C644 C637 C631 120.01(7) . . ?
C643 C637 C631 108.1(3) . . ?
C645 C638 C646 119.98(7) . . ?
C645 C638 C632 120.00(7) . . ?
C646 C638 C632 107.6(3) . . ?
C647 C639 C646 119.98(7) . . ?
C647 C639 C633 120.01(7) . . ?
C646 C639 C633 107.7(3) . . ?
C648 C640 C649 119.97(7) . . ?
C648 C640 C634 120.01(7) . . ?
C649 C640 C634 107.6(3) . . ?
C650 C641 C649 119.98(7) . . ?
C650 C641 C635 120.00(7) . . ?
C649 C641 C635 107.7(3) . . ?
C651 C642 C643 119.97(7) . . ?
C651 C642 C636 120.01(7) . . ?
C643 C642 C636 107.3(2) . . ?
C653 C643 C642 120.03(7) . . ?
C653 C643 C637 120.01(7) . . ?
C642 C643 C637 108.4(3) . . ?
C637 C644 C654 120.03(7) . . ?
C637 C644 C645 120.00(7) . . ?
C654 C644 C645 108.0(3) . . ?
C638 C645 C644 120.00(7) . . ?
C638 C645 C655 120.02(7) . . ?
C644 C645 C655 107.5(3) . . ?
C656 C646 C638 120.01(7) . . ?
C656 C646 C639 119.99(7) . . ?
C638 C646 C639 108.5(3) . . ?
C639 C647 C657 120.03(7) . . ?
C639 C647 C648 120.00(7) . . ?
C657 C647 C648 108.1(3) . . ?
C640 C648 C658 120.03(7) . . ?
C640 C648 C647 120.00(7) . . ?
C658 C648 C647 107.5(3) . . ?
C659 C649 C641 120.03(7) . . ?
C659 C649 C640 120.02(7) . . ?
C641 C649 C640 108.4(3) . . ?
C641 C650 C651 120.00(7) . . ?
C641 C650 C660 120.00(7) . . ?
C651 C650 C660 107.8(3) . . ?
C642 C651 C652 120.00(7) . . ?
C642 C651 C650 119.99(7) . . ?
C652 C651 C650 108.3(3) . . ?
C627 C652 C651 120.04(7) . . ?
C627 C652 C626 120.01(7) . . ?
C651 C652 C626 107.8(3) . . ?
C643 C653 C628 120.00(7) . . ?
C643 C653 C627 119.99(7) . . ?
C628 C653 C627 108.3(3) . . ?
C628 C654 C644 120.00(7) . . ?
C628 C654 C629 119.97(7) . . ?
C644 C654 C629 108.6(3) . . ?
C630 C655 C645 119.99(7) . . ?
C630 C655 C629 119.98(7) . . ?
C645 C655 C629 108.9(3) . . ?
C646 C656 C622 120.01(7) . . ?
C646 C656 C630 119.99(7) . . ?
C622 C656 C630 108.7(3) . . ?
C622 C657 C647 119.98(7) . . ?
C622 C657 C623 119.96(7) . . ?
C647 C657 C623 108.4(3) . . ?
C624 C658 C648 120.00(7) . . ?
C624 C658 C623 119.98(7) . . ?
C648 C658 C623 108.7(3) . . ?
C649 C659 C625 119.99(7) . . ?
C649 C659 C624 120.00(7) . . ?
C625 C659 C624 108.2(3) . . ?
C625 C660 C650 120.02(7) . . ?
C625 C660 C626 119.99(7) . . ?
C650 C660 C626 108.1(3) . . ?
C201 N201 C205 108.36(17) . . ?
C201 N201 C202 125.01(18) . . ?
C205 N201 C202 126.62(19) . . ?
C201 N202 C204 108.12(17) . . ?
C201 N202 C203 125.08(18) . . ?
C204 N202 C203 126.79(19) . . ?
N201 C201 N202 108.94(16) . . ?
N202 C204 C205 107.46(19) . . ?
N201 C205 C204 107.1(2) . . ?
C401 N401 C404 108.17(17) . . ?
C401 N401 C402 125.09(18) . . ?
C404 N401 C402 126.74(19) . . ?
C401 N402 C405 108.29(17) . . ?
C401 N402 C403 125.25(17) . . ?
C405 N402 C403 126.46(19) . . ?
N402 C401 N401 108.99(16) . . ?
N401 C404 C405 107.30(19) . . ?
N402 C405 C404 107.25(19) . . ?
C501 N501 C504 108.10(16) . . ?
C501 N501 C502 125.40(18) . . ?
C504 N501 C502 126.50(19) . . ?
C501 N502 C505 108.04(17) . . ?
C501 N502 C503 125.38(17) . . ?
C505 N502 C503 126.58(19) . . ?
N501 C501 N502 109.28(16) . . ?
N501 C504 C505 107.29(19) . . ?
N502 C505 C504 107.29(19) . . ?
I6 I3 I4 1.0(3) . . ?
I5 I4 I3 0.8(4) . . ?
I6 I5 I4 1.5(4) . . ?
I5 I6 I3 1.3(5) . . ?

loop_
_geom_bond_atom_site_label_1
_geom_bond_atom_site_label_2
_geom_bond_distance
_geom_bond_site_symmetry_2
_geom_bond_publ_flag
C301 C302 1.3905(5) . ?
C301 C306 1.4437(6) . ?
C301 C307 1.4438(6) . ?
C302 C303 1.4434(6) . ?
C302 C308 1.4435(6) . ?
C303 C304 1.3905(5) . ?
C303 C309 1.4439(6) . ?
C304 C310 1.4435(6) . ?
C304 C305 1.4438(6) . ?
C305 C306 1.3902(5) . ?
C305 C311 1.4439(6) . ?
C306 C312 1.4437(6) . ?
C307 C314 1.3904(5) . ?
C307 C313 1.4439(6) . ?
C308 C315 1.3905(5) . ?
C308 C316 1.4435(6) . ?
C309 C317 1.3901(5) . ?
C309 C316 1.4440(6) . ?
C310 C318 1.3904(5) . ?
C310 C319 1.4439(6) . ?
C311 C320 1.3904(5) . ?
C311 C319 1.4437(6) . ?
C312 C321 1.3904(5) . ?
C312 C313 1.4439(6) . ?
C313 C323 1.3902(5) . ?
C314 C324 1.4436(6) . ?
C314 C315 1.4438(6) . ?
C315 C325 1.4436(6) . ?
C316 C326 1.3902(5) . ?
C317 C327 1.4438(6) . ?
C317 C318 1.4438(6) . ?
C318 C328 1.4435(6) . ?
C319 C329 1.3902(5) . ?
C320 C321 1.4435(6) . ?
C320 C330 1.4438(6) . ?
C321 C322 1.4434(6) . ?
C322 C357 1.3905(5) . ?
C322 C356 1.4436(6) . ?
C323 C358 1.4439(6) . ?
C323 C357 1.4440(6) . ?
C324 C358 1.3903(5) . ?
C324 C359 1.4440(6) . ?
C325 C360 1.3902(5) . ?
C325 C359 1.4439(6) . ?
C326 C352 1.4436(6) . ?
C326 C360 1.4441(6) . ?
C327 C352 1.3904(5) . ?
C327 C353 1.4440(6) . ?
C328 C354 1.3904(5) . ?
C328 C353 1.4438(6) . ?
C329 C354 1.4440(6) . ?
C329 C355 1.4440(6) . ?
C330 C355 1.3902(5) . ?
C330 C356 1.4441(6) . ?
C331 C332 1.3903(5) . ?
C331 C337 1.4438(6) . ?
C331 C336 1.4439(6) . ?
C332 C333 1.4436(6) . ?
C332 C338 1.4438(6) . ?
C333 C334 1.3903(5) . ?
C333 C339 1.4439(6) . ?
C334 C340 1.4435(6) . ?
C334 C335 1.4438(6) . ?
C335 C336 1.3901(5) . ?
C335 C341 1.4438(6) . ?
C336 C342 1.4438(6) . ?
C337 C344 1.3905(5) . ?
C337 C343 1.4437(6) . ?
C338 C345 1.3905(5) . ?
C338 C346 1.4435(6) . ?
C339 C347 1.3902(5) . ?
C339 C346 1.4439(6) . ?
C340 C348 1.3906(5) . ?
C340 C349 1.4435(6) . ?
C341 C350 1.3905(5) . ?
C341 C349 1.4434(6) . ?
C342 C351 1.3904(5) . ?
C342 C343 1.4437(6) . ?
C343 C353 1.3903(5) . ?
C344 C354 1.4434(6) . ?
C344 C345 1.4435(6) . ?
C345 C355 1.4435(6) . ?
C346 C356 1.3902(5) . ?
C347 C357 1.4435(6) . ?
C347 C348 1.4435(6) . ?
C348 C358 1.4435(6) . ?
C349 C359 1.3903(5) . ?
C350 C351 1.4435(6) . ?
C350 C360 1.4437(6) . ?
C351 C352 1.4435(6) . ?
C601 C602 1.3902(7) . ?
C601 C606 1.4434(8) . ?
C601 C607 1.4436(8) . ?
C602 C603 1.4430(8) . ?
C602 C608 1.4432(8) . ?
C603 C604 1.3902(7) . ?
C603 C609 1.4437(8) . ?
C604 C610 1.4433(8) . ?
C604 C605 1.4434(8) . ?
C605 C606 1.3900(7) . ?
C605 C611 1.4437(8) . ?
C606 C612 1.4435(8) . ?
C607 C614 1.3900(7) . ?
C607 C613 1.4436(8) . ?
C608 C615 1.3902(7) . ?
C608 C616 1.4433(8) . ?
C609 C617 1.3899(7) . ?
C609 C616 1.4439(8) . ?
C610 C618 1.3900(7) . ?
C610 C619 1.4437(8) . ?
C611 C620 1.3902(7) . ?
C611 C619 1.4435(8) . ?
C612 C621 1.3901(7) . ?
C612 C613 1.4436(8) . ?
C613 C623 1.3895(7) . ?
C614 C624 1.4431(8) . ?
C614 C615 1.4435(8) . ?
C615 C625 1.4432(8) . ?
C616 C626 1.3896(7) . ?
C617 C627 1.4435(8) . ?
C617 C618 1.4436(8) . ?
C618 C628 1.4430(8) . ?
C619 C629 1.3896(7) . ?
C620 C621 1.4433(8) . ?
C620 C630 1.4434(8) . ?
C621 C622 1.4429(8) . ?
C622 C657 1.3901(7) . ?
C622 C656 1.4435(8) . ?
C623 C658 1.4440(8) . ?
C623 C657 1.4440(8) . ?
C624 C658 1.3900(7) . ?
C624 C659 1.4440(8) . ?
C625 C660 1.3898(7) . ?
C625 C659 1.4439(8) . ?
C626 C652 1.4434(8) . ?
C626 C660 1.4439(8) . ?
C627 C652 1.3900(7) . ?
C627 C653 1.4440(8) . ?
C628 C654 1.3900(7) . ?
C628 C653 1.4438(8) . ?
C629 C654 1.4440(8) . ?
C629 C655 1.4440(8) . ?
C630 C655 1.3898(7) . ?
C630 C656 1.4440(8) . ?
C631 C632 1.3899(7) . ?
C631 C637 1.4437(8) . ?
C631 C636 1.4438(8) . ?
C632 C633 1.4433(8) . ?
C632 C638 1.4436(8) . ?
C633 C634 1.3900(7) . ?
C633 C639 1.4438(8) . ?
C634 C640 1.4433(8) . ?
C634 C635 1.4436(8) . ?
C635 C636 1.3897(7) . ?
C635 C641 1.4437(8) . ?
C636 C642 1.4437(8) . ?
C637 C644 1.3902(7) . ?
C637 C643 1.4434(8) . ?
C638 C645 1.3902(7) . ?
C638 C646 1.4433(8) . ?
C639 C647 1.3900(7) . ?
C639 C646 1.4436(8) . ?
C640 C648 1.3903(7) . ?
C640 C649 1.4433(8) . ?
C641 C650 1.3903(7) . ?
C641 C649 1.4431(8) . ?
C642 C651 1.3902(7) . ?
C642 C643 1.4433(8) . ?
C643 C653 1.3897(7) . ?
C644 C654 1.4429(8) . ?
C644 C645 1.4431(8) . ?
C645 C655 1.4431(8) . ?
C646 C656 1.3897(7) . ?
C647 C657 1.4430(8) . ?
C647 C648 1.4431(8) . ?
C648 C658 1.4429(8) . ?
C649 C659 1.3897(7) . ?
C650 C651 1.4431(8) . ?
C650 C660 1.4432(8) . ?
C651 C652 1.4430(8) . ?
N201 C201 1.324(3) . ?
N201 C205 1.345(3) . ?
N201 C202 1.463(3) . ?
N202 C201 1.327(3) . ?
N202 C204 1.344(3) . ?
N202 C203 1.461(3) . ?
C204 C205 1.359(3) . ?
N401 C401 1.326(3) . ?
N401 C404 1.346(3) . ?
N401 C402 1.461(3) . ?
N402 C401 1.326(3) . ?
N402 C405 1.345(3) . ?
N402 C403 1.464(3) . ?
C404 C405 1.360(3) . ?
N501 C501 1.322(3) . ?
N501 C504 1.347(3) . ?
N501 C502 1.458(3) . ?
N502 C501 1.326(3) . ?
N502 C505 1.346(3) . ?
N502 C503 1.463(3) . ?
C504 C505 1.359(3) . ?
I3 I6 1.390(15) . ?
I3 I4 1.683(5) . ?
I4 I5 1.393(14) . ?
I5 I6 1.100(19) . ?
